data_7135647
loop_
_publ_author_name
'Li, Jingwen'
'Zhang, Ziqi'
'Li, Zenghui'
'Wang, Jing'
'Xu, Changyuan'
'Xiong, Jie'
'Yue, Ling'
'Rao, Bin'

_publ_section_title
;
 D&#x2d9;-A radicals fabricated from polychlorinated trityl and pyridinium
 featuring a SOMO-LUMO electronic transition.
;
_journal_issue 29
_journal_name_full 'Chemical communications (Cambridge, England)'
_journal_page_first 7558
_journal_page_last 7562
_journal_paper_doi 10.1039/d6cc00928j
_journal_volume 62
_journal_year 2026
_chemical_formula_moiety '2(C25 H13 Cl8 N), 2(C F3 O3 S), H2 O'
_chemical_formula_sum 'C52 H28 Cl16 F6 N2 O7 S2'
_chemical_formula_weight 1538.08
_space_group_crystal_system triclinic
_space_group_IT_number 2
_space_group_name_Hall '-P 1'
_space_group_name_H-M_alt 'P -1'
_atom_sites_solution_hydrogens mixed
_atom_sites_solution_primary iterative
_audit_creation_date 2026-01-28
_audit_creation_method
;
Olex2 1.5
(compiled 2025.07.13 svn.rb7424aed for OlexSys, GUI svn.r7314)
;
_audit_update_record
;
2026-02-08 deposited with the CCDC.	2026-03-18 downloaded from the CCDC.
;
_cell_angle_alpha 80.449(2)
_cell_angle_beta 87.704(2)
_cell_angle_gamma 84.824(2)
_cell_formula_units_Z 2
_cell_length_a 8.1074(3)
_cell_length_b 16.1060(7)
_cell_length_c 24.0635(10)
_cell_measurement_reflns_used 9868
_cell_measurement_temperature 150
_cell_measurement_theta_max 68.25
_cell_measurement_theta_min 2.79
_cell_volume 3085.0(2)
_computing_cell_refinement 'SAINT V8.40B (?, 2016)'
_computing_data_reduction 'SAINT V8.40B (?, 2016)'
_computing_molecular_graphics 'Olex2 1.5 (Dolomanov et al., 2009)'
_computing_publication_material 'Olex2 1.5 (Dolomanov et al., 2009)'
_computing_structure_refinement 'SHELXL 2014/7 (Sheldrick, 2015)'
_computing_structure_solution 'olex2.solve 1.5 (Bourhis et al., 2015)'
_diffrn_ambient_temperature 150.00
_diffrn_measured_fraction_theta_full 0.988
_diffrn_measured_fraction_theta_max 0.985
_diffrn_measurement_device_type 'Bruker APEX-II CCD'
_diffrn_measurement_method '\f and \w scans'
_diffrn_radiation_type CuK\a
_diffrn_radiation_wavelength 1.54178
_diffrn_reflns_av_R_equivalents 0.0676
_diffrn_reflns_av_unetI/netI 0.0567
_diffrn_reflns_Laue_measured_fraction_full 0.988
_diffrn_reflns_Laue_measured_fraction_max 0.985
_diffrn_reflns_limit_h_max 9
_diffrn_reflns_limit_h_min -9
_diffrn_reflns_limit_k_max 19
_diffrn_reflns_limit_k_min -19
_diffrn_reflns_limit_l_max 28
_diffrn_reflns_limit_l_min -28
_diffrn_reflns_number 42875
_diffrn_reflns_point_group_measured_fraction_full 0.988
_diffrn_reflns_point_group_measured_fraction_max 0.985
_diffrn_reflns_theta_full 67.679
_diffrn_reflns_theta_max 68.296
_diffrn_reflns_theta_min 2.792
_diffrn_standards_number 0
_exptl_absorpt_coefficient_mu 7.775
_exptl_absorpt_correction_T_max 0.7531
_exptl_absorpt_correction_T_min 0.6013
_exptl_absorpt_correction_type none
_exptl_absorpt_process_details
;
SADABS-2016/2 (Bruker,2016/2) was used for absorption correction.
wR2(int) was 0.1086 before and 0.0664 after correction.
The Ratio of minimum to maximum transmission is 0.7984.
The \l/2 correction factor is Not present.
;
_exptl_crystal_colour 'clear light red'
_exptl_crystal_colour_lustre clear
_exptl_crystal_colour_modifier light
_exptl_crystal_colour_primary red
_exptl_crystal_density_diffrn 1.656
_exptl_crystal_description block
_exptl_crystal_F_000 1536
_exptl_crystal_size_max 0.062
_exptl_crystal_size_mid 0.056
_exptl_crystal_size_min 0.043
_refine_diff_density_max 2.241
_refine_diff_density_min -0.761
_refine_diff_density_rms 0.147
_refine_ls_extinction_method none
_refine_ls_goodness_of_fit_ref 1.108
_refine_ls_hydrogen_treatment constr
_refine_ls_matrix_type full
_refine_ls_number_parameters 844
_refine_ls_number_reflns 11140
_refine_ls_number_restraints 259
_refine_ls_restrained_S_all 1.127
_refine_ls_R_factor_all 0.1041
_refine_ls_R_factor_gt 0.0915
_refine_ls_shift/su_max 0.001
_refine_ls_shift/su_mean 0.000
_refine_ls_structure_factor_coef Fsqd
_refine_ls_weighting_details 'w=1/[\s^2^(Fo^2^)+(0.0966P)^2^+23.3436P] where P=(Fo^2^+2Fc^2^)/3'
_refine_ls_weighting_scheme calc
_refine_ls_wR_factor_gt 0.2283
_refine_ls_wR_factor_ref 0.2362
_reflns_Friedel_coverage 0.000
_reflns_number_gt 9257
_reflns_number_total 11140
_reflns_threshold_expression 'I > 2\s(I)'
_cod_data_source_file d6cc00928j2.cif
_cod_data_source_block 2a
_cod_depositor_comments 'Adding full bibliography for 7135646--7135649.cif.'
_cod_original_sg_symbol_H-M P-1
_cod_database_code 7135647
_shelx_shelxl_version_number 2014/7
_shelx_space_group_comment
;
The symmetry employed for this shelxl refinement is uniquely defined
by the following loop, which should always be used as a source of
symmetry information in preference to the above space-group names.
They are only intended as comments.
;
_shelx_estimated_absorpt_t_max 0.731
_shelx_estimated_absorpt_t_min 0.644
_olex2_refinement_description
;
1. Restrained distances
 C51A-F6 = C51A-F4 = C51A-F5
 1.33 with sigma of 0.02
 S2-O4 = S2-O6 = S2-O5
 1.44 with sigma of 0.02
 C51A-S2
 1.82 with sigma of 0.02
 C51A-O6
 2.56 with sigma of 0.04
 C51A-O4
 2.58 with sigma of 0.04
 C51A-O5
 2.57 with sigma of 0.04
 S2-O6 \\sim S2A-O5A
 with sigma of 0.02
 C51A-F6 \\sim C51-F5A
 with sigma of 0.02
 C51A-O6 \\sim C51-O5A
 with sigma of 0.04
 S2-O4 \\sim S2-O6 \\sim S2-O5
 with sigma of 0.02
 C51A-O4 \\sim C51A-O6 \\sim C51A-O5
 with sigma of 0.04
 C51A-F4 \\sim C51-F4A
 with sigma of 0.02
 O4-O6 \\sim O6-O5 \\sim O4-O5
 with sigma of 0.04
 O4-O6 \\sim O4A-O5A
 with sigma of 0.04
 O6-O5 \\sim O5A-O6A
 with sigma of 0.04
 C51A-F5 \\sim C51-F6A
 with sigma of 0.02
 C51A-S2 \\sim C51-S2A
 with sigma of 0.02
 S2-O4 \\sim S2A-O4A
 with sigma of 0.02
 S2-O5 \\sim S2A-O6A
 with sigma of 0.02
 C51A-O4 \\sim C51-O4A
 with sigma of 0.04
 C51A-F6 \\sim C51A-F4 \\sim C51A-F5
 with sigma of 0.02
 F6-F4 \\sim F4-F5 \\sim F5-F6
 with sigma of 0.04
 C51A-O5 \\sim C51-O6A
 with sigma of 0.04
 S2-F6 \\sim S2-F4 \\sim S2-F5
 with sigma of 0.04
 F6-F4 \\sim F5A-F4A
 with sigma of 0.04
 F6-S2 \\sim F5A-S2A
 with sigma of 0.04
 F6-F5 \\sim F5A-F6A
 with sigma of 0.04
 F4-S2 \\sim F4A-S2A
 with sigma of 0.04
 F5-S2 \\sim F6A-S2A
 with sigma of 0.04
 F4-F5 \\sim F4A-F6A
 with sigma of 0.04
 O4-O5 \\sim O4A-O6A
 with sigma of 0.04
2. Rigid bond restraints
 O6, C51A, F6, F4, F5, S2, O4, O5
 with sigma for 1-2 distances of 0.005 and sigma for 1-3 distances of 0.01
 F4A, F5A, C51, F6A, S2A, O4A, O5A, O6A
 with sigma for 1-2 distances of 0.005 and sigma for 1-3 distances of 0.01
3. Uiso/Uaniso restraints and constraints
Uanis(O6) \\sim Ueq: with sigma of 0.005 and sigma for terminal atoms of 0.01
4. Rigid body (RIGU) restrains
 O6, C51A, F6, F4, F5, S2, O4, O5
 with sigma for 1-2 distances of 0.005 and sigma for 1-3 distances of 0.01
 O5A, F5A, C51, F4A, F6A, S2A, O4A, O6A
 with sigma for 1-2 distances of 0.005 and sigma for 1-3 distances of 0.01
5. Others
 Sof(F5A)=Sof(C51)=Sof(F4A)=Sof(F6A)=Sof(S2A)=Sof(O4A)=Sof(O5A)=Sof(O6A)=1-
 FVAR(1)
 Sof(C51A)=Sof(F6)=Sof(F4)=Sof(F5)=Sof(S2)=Sof(O4)=Sof(O6)=Sof(O5)=FVAR(1)
6.a Free rotating group:
 O7(H7A,H7B)
6.b Aromatic/amide H refined with riding coordinates:
 C18(H18), C37(H37), C16(H16), C28(H28), C26(H26), C35(H35), C22(H22),
 C24(H24), C41(H41), C8(H8), C43(H43), C12(H12), C46(H46), C4(H4), C49(H49),
 C47(H47), C48(H48), C3(H3), C1(H1), C2(H2)
6.c Idealised Me refined as rotating group:
 C50(H50A,H50B,H50C), C6(H6A,H6B,H6C)
;
_olex2_submission_special_instructions 'No special instructions were received'

loop_
_space_group_symop_operation_xyz
'x, y, z'
'-x, -y, -z'

loop_
_atom_site_label
_atom_site_type_symbol
_atom_site_fract_x
_atom_site_fract_y
_atom_site_fract_z
_atom_site_U_iso_or_equiv
_atom_site_adp_type
_atom_site_occupancy
_atom_site_site_symmetry_order
_atom_site_calc_flag
_atom_site_refinement_flags_posn
_atom_site_refinement_flags_adp
_atom_site_refinement_flags_occupancy
_atom_site_disorder_assembly
_atom_site_disorder_group
Cl5 Cl 0.8765(2) 0.15226(9) 0.78913(7) 0.0291(4) Uani 1 1 d . . . . .
Cl3 Cl 1.1334(2) 0.33621(10) 0.74510(7) 0.0295(4) Uani 1 1 d . . . . .
Cl14 Cl 1.1017(2) -0.25152(12) 0.91405(7) 0.0337(4) Uani 1 1 d . . . . .
Cl15 Cl 0.8627(2) -0.34268(10) 0.78746(8) 0.0339(4) Uani 1 1 d . . . . .
Cl2 Cl 0.7921(2) 0.42963(11) 0.92856(7) 0.0328(4) Uani 1 1 d . . . . .
Cl10 Cl 0.7703(2) -0.06890(11) 0.92812(7) 0.0353(4) Uani 1 1 d . . . . .
Cl12 Cl 0.4688(2) -0.21714(12) 0.83959(8) 0.0363(4) Uani 1 1 d . . . . .
Cl1 Cl 1.3275(2) 0.58110(11) 0.84578(8) 0.0348(4) Uani 1 1 d . . . . .
Cl7 Cl 1.1316(2) 0.22173(12) 0.90383(7) 0.0372(4) Uani 1 1 d . . . . .
Cl6 Cl 0.4782(2) 0.30986(12) 0.86221(8) 0.0347(4) Uani 1 1 d . . . . .
Cl13 Cl 0.6284(2) -0.42849(12) 1.02704(7) 0.0360(4) Uani 1 1 d . . . . .
Cl11 Cl 0.7026(2) -0.11498(11) 0.71088(7) 0.0375(4) Uani 1 1 d . . . . .
Cl4 Cl 0.6738(2) 0.48749(10) 0.77192(8) 0.0379(4) Uani 1 1 d . . . . .
Cl16 Cl 1.0877(2) -0.03921(10) 0.80679(9) 0.0390(4) Uani 1 1 d . . . . .
Cl9 Cl 0.3581(2) 0.13906(11) 0.79072(9) 0.0413(5) Uani 1 1 d . . . . .
S1 S 1.2654(3) -0.43084(12) 0.61359(8) 0.0398(5) Uani 1 1 d . . . . .
Cl8 Cl 0.6687(3) 0.07740(15) 1.03960(8) 0.0540(6) Uani 1 1 d . . . . .
F1 F 1.0850(9) -0.5588(4) 0.6161(3) 0.0753(18) Uani 1 1 d . . . . .
O3 O 1.2944(9) -0.4538(4) 0.6727(2) 0.0577(17) Uani 1 1 d . . . . .
C30 C 0.8036(8) 0.2615(4) 0.8837(3) 0.0215(13) Uani 1 1 d . . . . .
C13 C 0.8317(8) -0.1723(4) 0.8312(3) 0.0204(13) Uani 1 1 d . . . . .
C14 C 0.7831(8) -0.2348(4) 0.8791(3) 0.0217(13) Uani 1 1 d . . . . .
C18 C 0.5716(9) -0.3155(4) 0.9339(3) 0.0276(14) Uani 1 1 d . . . . .
H18 H 0.4594 -0.3285 0.9391 0.033 Uiso 1 1 calc R U . . .
C38 C 1.0977(8) 0.3989(4) 0.7971(3) 0.0220(13) Uani 1 1 d . . . . .
C39 C 0.7703(8) 0.3193(4) 0.7794(3) 0.0222(13) Uani 1 1 d . . . . .
C37 C 1.2064(8) 0.4591(4) 0.7986(3) 0.0223(13) Uani 1 1 d . . . . .
H37 H 1.2914 0.4680 0.7705 0.027 Uiso 1 1 calc R U . . .
C32 C 0.8483(8) 0.3215(4) 0.8333(3) 0.0199(13) Uani 1 1 d . . . . .
C20 C 0.7294(8) -0.0911(4) 0.8196(3) 0.0238(13) Uani 1 1 d . . . . .
C33 C 0.9658(8) 0.3845(4) 0.8366(3) 0.0213(13) Uani 1 1 d . . . . .
C44 C 0.7675(8) 0.2445(4) 0.7569(3) 0.0211(13) Uani 1 1 d . . . . .
O1 O 1.2292(10) -0.3422(4) 0.5951(3) 0.069(2) Uani 1 1 d . . . . .
C19 C 0.6200(8) -0.2568(4) 0.8884(3) 0.0223(13) Uani 1 1 d . . . . .
C34 C 0.9557(8) 0.4363(4) 0.8789(3) 0.0209(13) Uani 1 1 d . . . . .
C29 C 0.9241(8) 0.2134(4) 0.9190(3) 0.0237(13) Uani 1 1 d . . . . .
C31 C 0.6392(8) 0.2486(4) 0.8993(3) 0.0242(14) Uani 1 1 d . . . . .
C17 C 0.6901(9) -0.3543(4) 0.9713(3) 0.0255(14) Uani 1 1 d . . . . .
O2 O 1.3829(10) -0.4714(5) 0.5784(3) 0.073(2) Uani 1 1 d . . . . .
F2 F 1.0255(11) -0.4560(5) 0.5510(3) 0.099(3) Uani 1 1 d . . . . .
N2 N 0.5512(9) 0.3505(4) 0.5774(3) 0.0410(16) Uani 1 1 d . . . . .
C16 C 0.8524(9) -0.3356(4) 0.9647(3) 0.0272(15) Uani 1 1 d . . . . .
H16 H 0.9321 -0.3629 0.9910 0.033 Uiso 1 1 calc R U . . .
C15 C 0.8991(8) -0.2770(4) 0.9196(3) 0.0240(13) Uani 1 1 d . . . . .
C36 C 1.1907(8) 0.5062(4) 0.8413(3) 0.0234(13) Uani 1 1 d . . . . .
C28 C 0.8837(9) 0.1574(4) 0.9662(3) 0.0289(15) Uani 1 1 d . . . . .
H28 H 0.9681 0.1262 0.9892 0.035 Uiso 1 1 calc R U . . .
C27 C 0.7178(9) 0.1471(4) 0.9797(3) 0.0292(15) Uani 1 1 d . . . . .
C42 C 0.6089(9) 0.3131(4) 0.6785(3) 0.0274(14) Uani 1 1 d . . . . .
C26 C 0.5933(9) 0.1931(5) 0.9468(3) 0.0333(16) Uani 1 1 d . . . . .
H26 H 0.4799 0.1867 0.9566 0.040 Uiso 1 1 calc R U . . .
C35 C 1.0650(8) 0.4949(4) 0.8827(3) 0.0255(14) Uani 1 1 d . . . . .
H35 H 1.0558 0.5270 0.9126 0.031 Uiso 1 1 calc R U . . .
C22 C 0.5676(9) 0.0263(4) 0.8545(3) 0.0297(15) Uani 1 1 d . . . . .
H22 H 0.5360 0.0562 0.8847 0.036 Uiso 1 1 calc R U . . .
C24 C 0.5514(9) 0.0112(4) 0.7570(3) 0.0309(16) Uani 1 1 d . . . . .
H24 H 0.5089 0.0309 0.7205 0.037 Uiso 1 1 calc R U . . .
C21 C 0.6790(8) -0.0435(4) 0.8623(3) 0.0264(14) Uani 1 1 d . . . . .
C9 C 1.0892(8) -0.1292(4) 0.7765(3) 0.0267(14) Uani 1 1 d . . . . .
C11 C 1.0004(9) -0.2641(4) 0.7709(3) 0.0279(15) Uani 1 1 d . . . . .
C41 C 0.6100(9) 0.3894(4) 0.6984(3) 0.0285(15) Uani 1 1 d . . . . .
H41 H 0.5558 0.4396 0.6784 0.034 Uiso 1 1 calc R U . . .
C40 C 0.6898(9) 0.3915(4) 0.7472(3) 0.0269(14) Uani 1 1 d . . . . .
C8 C 1.2134(10) -0.1421(4) 0.7370(3) 0.0306(16) Uani 1 1 d . . . . .
H8 H 1.2863 -0.0993 0.7248 0.037 Uiso 1 1 calc R U . . .
C43 C 0.6879(9) 0.2401(4) 0.7082(3) 0.0272(14) Uani 1 1 d . . . . .
H43 H 0.6871 0.1877 0.6951 0.033 Uiso 1 1 calc R U . . .
C25 C 0.6615(9) -0.0578(5) 0.7663(3) 0.0285(15) Uani 1 1 d . . . . .
C12 C 1.1263(9) -0.2795(5) 0.7334(3) 0.0332(16) Uani 1 1 d . . . . .
H12 H 1.1409 -0.3320 0.7200 0.040 Uiso 1 1 calc R U . . .
C23 C 0.5024(9) 0.0522(4) 0.8019(3) 0.0292(15) Uani 1 1 d . . . . .
C10 C 0.9719(9) -0.1883(4) 0.7939(3) 0.0262(14) Uani 1 1 d . . . . .
C7 C 1.2329(9) -0.2167(5) 0.7150(3) 0.0289(15) Uani 1 1 d . . . . .
N1 N 1.3855(11) -0.1867(6) 0.6254(3) 0.062(2) Uani 1 1 d . . . . .
F3 F 0.9531(8) -0.4470(6) 0.6349(4) 0.116(3) Uani 1 1 d . . . . .
C45 C 0.5085(9) 0.3084(5) 0.6283(3) 0.0327(16) Uani 1 1 d . . . . .
C46 C 0.3720(10) 0.2624(6) 0.6330(3) 0.0421(19) Uani 1 1 d . . . . .
H46 H 0.3447 0.2301 0.6683 0.051 Uiso 1 1 calc R U . . .
C5 C 1.3748(10) -0.2339(5) 0.6764(3) 0.0384(18) Uani 1 1 d . . . . .
C4 C 1.4992(10) -0.2952(6) 0.6926(3) 0.044(2) Uani 1 1 d . . . . .
H4 H 1.4904 -0.3307 0.7281 0.052 Uiso 1 1 calc R U . . .
C49 C 0.4583(13) 0.3520(7) 0.5317(4) 0.056(3) Uani 1 1 d . . . . .
H49 H 0.4911 0.3817 0.4961 0.067 Uiso 1 1 calc R U . . .
C47 C 0.2748(12) 0.2624(7) 0.5877(4) 0.055(2) Uani 1 1 d . . . . .
H47 H 0.1814 0.2301 0.5912 0.066 Uiso 1 1 calc R U . . .
C50 C 0.7032(13) 0.3949(7) 0.5687(4) 0.058(3) Uani 1 1 d . . . . .
H50A H 0.7882 0.3649 0.5942 0.088 Uiso 1 1 calc R U . . .
H50B H 0.6795 0.4526 0.5765 0.088 Uiso 1 1 calc R U . . .
H50C H 0.7432 0.3966 0.5296 0.088 Uiso 1 1 calc R U . . .
C48 C 0.3158(13) 0.3102(7) 0.5371(4) 0.062(3) Uani 1 1 d . . . . .
H48 H 0.2460 0.3144 0.5057 0.074 Uiso 1 1 calc R U . . .
C52 C 1.0725(13) -0.4756(6) 0.6038(4) 0.056(2) Uani 1 1 d . . . . .
C3 C 1.6377(12) -0.3064(8) 0.6583(4) 0.064(3) Uani 1 1 d . . . . .
H3 H 1.7238 -0.3492 0.6696 0.077 Uiso 1 1 calc R U . . .
C1 C 1.5216(17) -0.1953(8) 0.5914(4) 0.075(3) Uani 1 1 d . . . . .
H1 H 1.5281 -0.1595 0.5560 0.090 Uiso 1 1 calc R U . . .
C2 C 1.6466(15) -0.2534(9) 0.6072(5) 0.074(3) Uani 1 1 d . . . . .
H2 H 1.7415 -0.2583 0.5831 0.089 Uiso 1 1 calc R U . . .
C6 C 1.240(2) -0.1260(9) 0.6049(5) 0.124(7) Uani 1 1 d . . . . .
H6A H 1.1393 -0.1443 0.6252 0.186 Uiso 1 1 calc R U . . .
H6B H 1.2282 -0.1249 0.5645 0.186 Uiso 1 1 calc R U . . .
H6C H 1.2590 -0.0693 0.6118 0.186 Uiso 1 1 calc R U . . .
C51A C 0.9333(19) 0.0498(10) 0.6018(7) 0.166(6) Uani 0.682(9) 1 d D U P A 1
F6 F 1.060(2) 0.0697(9) 0.5663(8) 0.211(9) Uani 0.682(9) 1 d D U P A 1
F4 F 0.913(2) -0.0332(9) 0.6026(10) 0.211(8) Uani 0.682(9) 1 d D U P A 1
F5 F 0.977(2) 0.0658(15) 0.6528(7) 0.236(9) Uani 0.682(9) 1 d D U P A 1
S2 S 0.7401(11) 0.1134(3) 0.57920(17) 0.116(3) Uani 0.682(9) 1 d D U P A 1
O4 O 0.802(2) 0.1961(6) 0.5733(6) 0.149(6) Uani 0.682(9) 1 d D U P A 1
O6 O 0.702(3) 0.0788(13) 0.5298(6) 0.175(6) Uani 0.682(9) 1 d D U P A 1
O5 O 0.6323(19) 0.0887(8) 0.6268(4) 0.093(4) Uani 0.682(9) 1 d D U P A 1
F5A F 0.894(4) 0.0325(14) 0.5266(10) 0.126(10) Uani 0.318(9) 1 d D U P A 2
C51 C 0.808(3) 0.0118(14) 0.5749(9) 0.140(9) Uani 0.318(9) 1 d D U P A 2
F4A F 0.806(4) -0.0726(14) 0.5878(10) 0.134(10) Uani 0.318(9) 1 d D U P A 2
F6A F 0.917(3) 0.028(2) 0.6150(14) 0.175(11) Uani 0.318(9) 1 d D U P A 2
S2A S 0.6121(19) 0.0689(8) 0.5833(4) 0.104(5) Uani 0.318(9) 1 d D U P A 2
O4A O 0.578(4) 0.1285(15) 0.5322(8) 0.131(11) Uani 0.318(9) 1 d D U P A 2
O5A O 0.479(3) 0.0159(18) 0.6048(11) 0.129(9) Uani 0.318(9) 1 d D U P A 2
O6A O 0.651(5) 0.115(2) 0.6285(12) 0.140(12) Uani 0.318(9) 1 d D U P A 2
O7 O 0.0097(10) 0.2451(6) 0.4768(4) 0.082(2) Uani 1 1 d G . . . .
H7A H -0.0749 0.2684 0.4571 0.123 Uiso 1 1 d G U . . .
H7B H -0.0335 0.2230 0.5090 0.123 Uiso 1 1 d G U . . .

loop_
_atom_site_aniso_label
_atom_site_aniso_U_11
_atom_site_aniso_U_22
_atom_site_aniso_U_33
_atom_site_aniso_U_23
_atom_site_aniso_U_13
_atom_site_aniso_U_12
Cl5 0.0329(9) 0.0184(7) 0.0355(8) -0.0045(6) -0.0092(7) 0.0048(6)
Cl3 0.0302(9) 0.0325(8) 0.0289(8) -0.0133(7) 0.0078(6) -0.0076(7)
Cl14 0.0231(8) 0.0454(10) 0.0320(8) -0.0045(7) -0.0042(6) -0.0017(7)
Cl15 0.0407(10) 0.0227(8) 0.0416(9) -0.0130(7) -0.0058(8) -0.0034(7)
Cl2 0.0279(9) 0.0409(9) 0.0332(8) -0.0189(7) 0.0103(7) -0.0040(7)
Cl10 0.0400(10) 0.0389(9) 0.0308(8) -0.0181(7) -0.0065(7) 0.0021(8)
Cl12 0.0266(9) 0.0401(10) 0.0401(9) 0.0062(7) -0.0094(7) -0.0120(7)
Cl1 0.0371(10) 0.0286(8) 0.0427(10) -0.0110(7) -0.0008(7) -0.0150(7)
Cl7 0.0173(8) 0.0504(11) 0.0366(9) 0.0125(8) -0.0006(7) -0.0002(7)
Cl6 0.0172(8) 0.0471(10) 0.0412(9) -0.0112(8) 0.0020(7) -0.0037(7)
Cl13 0.0402(10) 0.0412(10) 0.0238(8) 0.0030(7) 0.0043(7) -0.0050(8)
Cl11 0.0496(11) 0.0336(9) 0.0294(8) -0.0131(7) -0.0010(7) 0.0109(8)
Cl4 0.0435(11) 0.0197(8) 0.0515(11) -0.0098(7) -0.0169(8) 0.0052(7)
Cl16 0.0325(9) 0.0225(8) 0.0644(12) -0.0177(8) 0.0158(8) -0.0033(7)
Cl9 0.0424(11) 0.0251(8) 0.0532(11) -0.0063(8) 0.0101(9) 0.0089(7)
S1 0.0525(12) 0.0354(10) 0.0303(9) -0.0060(7) -0.0005(8) 0.0037(9)
Cl8 0.0680(15) 0.0601(13) 0.0315(10) 0.0080(9) 0.0143(9) -0.0276(11)
F1 0.096(5) 0.048(3) 0.082(4) -0.007(3) -0.001(4) -0.016(3)
O3 0.083(5) 0.050(4) 0.036(3) -0.001(3) -0.004(3) 0.006(3)
C30 0.020(3) 0.022(3) 0.024(3) -0.006(2) 0.003(2) -0.005(3)
C13 0.019(3) 0.021(3) 0.022(3) -0.008(2) -0.002(2) -0.002(2)
C14 0.026(3) 0.018(3) 0.022(3) -0.007(2) -0.002(3) -0.004(3)
C18 0.025(3) 0.038(4) 0.022(3) -0.009(3) 0.001(3) -0.004(3)
C38 0.022(3) 0.025(3) 0.019(3) -0.001(2) -0.001(2) -0.003(3)
C39 0.019(3) 0.020(3) 0.028(3) -0.006(3) 0.002(3) -0.001(2)
C37 0.023(3) 0.019(3) 0.023(3) 0.002(2) -0.002(3) -0.002(3)
C32 0.018(3) 0.018(3) 0.022(3) -0.004(2) 0.005(2) 0.004(2)
C20 0.022(3) 0.021(3) 0.029(3) -0.008(3) 0.004(3) -0.004(3)
C33 0.022(3) 0.023(3) 0.019(3) -0.004(2) -0.006(2) -0.001(3)
C44 0.019(3) 0.016(3) 0.027(3) 0.000(2) 0.000(2) 0.004(2)
O1 0.095(6) 0.033(3) 0.074(5) 0.010(3) -0.046(4) -0.003(3)
C19 0.020(3) 0.025(3) 0.022(3) -0.005(3) -0.002(2) -0.002(3)
C34 0.016(3) 0.026(3) 0.022(3) -0.006(2) 0.004(2) -0.001(2)
C29 0.018(3) 0.030(3) 0.024(3) -0.005(3) 0.003(2) -0.005(3)
C31 0.019(3) 0.030(3) 0.026(3) -0.009(3) 0.004(3) -0.005(3)
C17 0.030(4) 0.025(3) 0.022(3) -0.005(3) 0.002(3) -0.005(3)
O2 0.071(5) 0.086(5) 0.062(4) -0.029(4) 0.028(4) 0.002(4)
F2 0.118(6) 0.094(5) 0.084(5) 0.010(4) -0.051(4) -0.031(5)
N2 0.042(4) 0.051(4) 0.028(3) -0.007(3) -0.005(3) 0.011(3)
C16 0.035(4) 0.030(3) 0.017(3) -0.006(3) -0.007(3) 0.006(3)
C15 0.025(3) 0.020(3) 0.027(3) -0.007(3) -0.004(3) 0.001(3)
C36 0.020(3) 0.018(3) 0.033(3) -0.004(3) -0.005(3) -0.001(2)
C28 0.033(4) 0.034(4) 0.018(3) 0.000(3) -0.002(3) -0.003(3)
C27 0.034(4) 0.034(4) 0.022(3) -0.006(3) 0.006(3) -0.018(3)
C42 0.027(4) 0.032(4) 0.023(3) -0.008(3) 0.000(3) 0.005(3)
C26 0.026(4) 0.044(4) 0.033(4) -0.015(3) 0.010(3) -0.015(3)
C35 0.024(3) 0.025(3) 0.028(3) -0.010(3) -0.004(3) 0.003(3)
C22 0.032(4) 0.025(3) 0.034(4) -0.014(3) 0.011(3) -0.006(3)
C24 0.038(4) 0.023(3) 0.031(4) -0.003(3) 0.008(3) -0.008(3)
C21 0.025(4) 0.027(3) 0.028(3) -0.008(3) 0.005(3) -0.004(3)
C9 0.023(3) 0.018(3) 0.037(4) -0.002(3) 0.000(3) 0.006(3)
C11 0.032(4) 0.023(3) 0.029(3) -0.010(3) -0.007(3) 0.004(3)
C41 0.028(4) 0.024(3) 0.031(4) -0.001(3) 0.002(3) 0.001(3)
C40 0.025(4) 0.021(3) 0.034(4) -0.003(3) 0.001(3) -0.002(3)
C8 0.040(4) 0.025(3) 0.024(3) -0.004(3) -0.005(3) 0.014(3)
C43 0.028(4) 0.025(3) 0.030(3) -0.008(3) 0.002(3) 0.000(3)
C25 0.024(3) 0.040(4) 0.020(3) -0.004(3) 0.007(3) 0.003(3)
C12 0.034(4) 0.029(4) 0.035(4) -0.009(3) -0.005(3) 0.013(3)
C23 0.029(4) 0.017(3) 0.041(4) -0.003(3) 0.008(3) -0.004(3)
C10 0.032(4) 0.020(3) 0.026(3) -0.004(3) -0.002(3) 0.006(3)
C7 0.028(4) 0.034(4) 0.023(3) -0.007(3) -0.004(3) 0.014(3)
N1 0.076(6) 0.077(6) 0.026(4) -0.002(4) 0.013(4) 0.011(5)
F3 0.047(4) 0.127(7) 0.187(9) -0.077(7) 0.030(5) 0.004(4)
C45 0.035(4) 0.036(4) 0.025(3) -0.008(3) -0.005(3) 0.014(3)
C46 0.041(5) 0.058(5) 0.032(4) -0.022(4) -0.006(3) 0.003(4)
C5 0.043(5) 0.047(5) 0.025(4) -0.012(3) 0.004(3) 0.006(4)
C4 0.036(4) 0.059(5) 0.038(4) -0.022(4) -0.002(3) 0.011(4)
C49 0.069(7) 0.069(6) 0.029(4) -0.013(4) -0.009(4) 0.018(5)
C47 0.048(5) 0.078(7) 0.044(5) -0.033(5) -0.006(4) 0.009(5)
C50 0.063(6) 0.070(6) 0.036(5) 0.008(4) 0.002(4) -0.004(5)
C48 0.065(7) 0.082(7) 0.042(5) -0.036(5) -0.029(5) 0.038(6)
C52 0.063(6) 0.051(5) 0.052(5) -0.011(4) -0.005(5) 0.006(5)
C3 0.048(6) 0.097(8) 0.060(6) -0.055(6) -0.001(5) 0.010(5)
C1 0.101(10) 0.090(8) 0.036(5) -0.025(5) 0.030(6) -0.014(7)
C2 0.060(7) 0.111(10) 0.064(7) -0.053(7) 0.022(6) -0.015(7)
C6 0.203(18) 0.104(10) 0.037(6) 0.013(6) 0.003(8) 0.093(12)
C51A 0.199(9) 0.118(9) 0.124(10) 0.085(9) 0.070(6) 0.069(8)
F6 0.254(13) 0.101(10) 0.219(15) 0.059(10) 0.155(13) 0.075(10)
F4 0.214(16) 0.100(8) 0.253(18) 0.071(9) 0.148(13) 0.095(8)
F5 0.201(16) 0.30(2) 0.155(11) 0.025(13) 0.025(9) 0.129(15)
S2 0.220(7) 0.067(3) 0.035(2) 0.0133(18) 0.049(3) 0.071(4)
O4 0.251(16) 0.065(5) 0.101(10) 0.010(5) 0.095(9) 0.060(6)
O6 0.219(11) 0.207(11) 0.099(6) -0.059(7) 0.046(6) 0.020(8)
O5 0.187(11) 0.053(6) 0.026(5) -0.010(4) 0.019(6) 0.045(6)
F5A 0.17(2) 0.069(13) 0.112(14) 0.007(11) 0.040(13) 0.065(14)
C51 0.162(14) 0.120(14) 0.100(15) 0.026(10) 0.025(9) 0.087(11)
F4A 0.17(2) 0.121(14) 0.072(14) 0.020(10) 0.075(14) 0.087(12)
F6A 0.161(17) 0.20(3) 0.138(18) -0.02(2) 0.017(16) 0.087(18)
S2A 0.154(12) 0.087(8) 0.052(6) -0.004(5) 0.011(6) 0.070(8)
O4A 0.21(3) 0.096(15) 0.057(9) 0.004(8) 0.022(12) 0.109(15)
O5A 0.174(16) 0.15(2) 0.050(15) -0.001(13) 0.002(13) 0.029(14)
O6A 0.21(3) 0.12(2) 0.078(15) -0.021(15) -0.003(17) 0.040(18)
O7 0.069(5) 0.087(6) 0.089(6) -0.002(5) -0.016(4) -0.010(5)

loop_
_atom_type_symbol
_atom_type_description
_atom_type_scat_dispersion_real
_atom_type_scat_dispersion_imag
_atom_type_scat_source
C C 0.0181 0.0091 'International Tables Vol C Tables 4.2.6.8 and 6.1.1.4'
H H 0.0000 0.0000 'International Tables Vol C Tables 4.2.6.8 and 6.1.1.4'
Cl Cl 0.3639 0.7018 'International Tables Vol C Tables 4.2.6.8 and 6.1.1.4'
F F 0.0727 0.0534 'International Tables Vol C Tables 4.2.6.8 and 6.1.1.4'
N N 0.0311 0.0180 'International Tables Vol C Tables 4.2.6.8 and 6.1.1.4'
O O 0.0492 0.0322 'International Tables Vol C Tables 4.2.6.8 and 6.1.1.4'
S S 0.3331 0.5567 'International Tables Vol C Tables 4.2.6.8 and 6.1.1.4'

loop_
_geom_angle_atom_site_label_1
_geom_angle_atom_site_label_2
_geom_angle_atom_site_label_3
_geom_angle
_geom_angle_site_symmetry_1
_geom_angle_site_symmetry_3
_geom_angle_publ_flag
O3 S1 O2 114.1(5) . . ?
O3 S1 C52 104.4(5) . . ?
O1 S1 O3 114.4(4) . . ?
O1 S1 O2 114.6(5) . . ?
O1 S1 C52 103.8(4) . . ?
O2 S1 C52 103.7(5) . . ?
C29 C30 C32 122.2(6) . . ?
C31 C30 C32 122.1(6) . . ?
C31 C30 C29 115.8(6) . . ?
C14 C13 C20 118.2(5) . . ?
C10 C13 C14 122.8(6) . . ?
C10 C13 C20 119.1(6) . . ?
C19 C14 C13 122.4(6) . . ?
C19 C14 C15 115.5(6) . . ?
C15 C14 C13 122.1(6) . . ?
C19 C18 H18 120.8 . . ?
C17 C18 H18 120.8 . . ?
C17 C18 C19 118.4(6) . . ?
C37 C38 Cl3 116.9(5) . . ?
C37 C38 C33 123.2(6) . . ?
C33 C38 Cl3 119.8(5) . . ?
C44 C39 C32 122.3(6) . . ?
C44 C39 C40 115.0(6) . . ?
C40 C39 C32 122.7(6) . . ?
C38 C37 H37 120.4 . . ?
C36 C37 C38 119.1(6) . . ?
C36 C37 H37 120.4 . . ?
C39 C32 C30 119.3(6) . . ?
C33 C32 C30 120.9(5) . . ?
C33 C32 C39 119.7(5) . . ?
C21 C20 C13 122.2(6) . . ?
C21 C20 C25 114.0(6) . . ?
C25 C20 C13 123.5(6) . . ?
C38 C33 C32 122.4(5) . . ?
C38 C33 C34 114.5(6) . . ?
C34 C33 C32 123.1(6) . . ?
C39 C44 Cl5 119.9(5) . . ?
C43 C44 Cl5 116.7(5) . . ?
C43 C44 C39 123.4(6) . . ?
C14 C19 Cl12 120.7(5) . . ?
C18 C19 Cl12 116.1(5) . . ?
C18 C19 C14 123.1(6) . . ?
C33 C34 Cl2 119.7(5) . . ?
C35 C34 Cl2 116.4(5) . . ?
C35 C34 C33 123.8(6) . . ?
C30 C29 Cl7 120.6(5) . . ?
C28 C29 Cl7 116.7(5) . . ?
C28 C29 C30 122.7(6) . . ?
C30 C31 Cl6 120.2(5) . . ?
C26 C31 Cl6 116.2(5) . . ?
C26 C31 C30 123.3(7) . . ?
C18 C17 Cl13 117.8(5) . . ?
C16 C17 Cl13 120.7(5) . . ?
C16 C17 C18 121.5(6) . . ?
C45 N2 C49 121.3(8) . . ?
C45 N2 C50 121.6(7) . . ?
C49 N2 C50 117.1(8) . . ?
C17 C16 H16 120.2 . . ?
C17 C16 C15 119.7(6) . . ?
C15 C16 H16 120.2 . . ?
C14 C15 Cl14 119.5(5) . . ?
C16 C15 Cl14 118.6(5) . . ?
C16 C15 C14 121.8(6) . . ?
C37 C36 Cl1 120.7(5) . . ?
C37 C36 C35 121.3(6) . . ?
C35 C36 Cl1 118.0(5) . . ?
C29 C28 H28 120.5 . . ?
C29 C28 C27 119.0(7) . . ?
C27 C28 H28 120.5 . . ?
C28 C27 Cl8 118.5(6) . . ?
C26 C27 Cl8 120.4(5) . . ?
C26 C27 C28 121.1(6) . . ?
C41 C42 C45 119.9(6) . . ?
C43 C42 C41 119.8(6) . . ?
C43 C42 C45 120.0(6) . . ?
C31 C26 H26 120.9 . . ?
C27 C26 C31 118.1(6) . . ?
C27 C26 H26 120.9 . . ?
C34 C35 C36 118.0(6) . . ?
C34 C35 H35 121.0 . . ?
C36 C35 H35 121.0 . . ?
C21 C22 H22 120.8 . . ?
C21 C22 C23 118.4(6) . . ?
C23 C22 H22 120.8 . . ?
C25 C24 H24 120.8 . . ?
C25 C24 C23 118.4(7) . . ?
C23 C24 H24 120.8 . . ?
C20 C21 Cl10 119.6(5) . . ?
C22 C21 Cl10 116.6(5) . . ?
C22 C21 C20 123.7(7) . . ?
C8 C9 Cl16 117.3(5) . . ?
C8 C9 C10 122.3(6) . . ?
C10 C9 Cl16 120.3(5) . . ?
C12 C11 Cl15 116.0(5) . . ?
C12 C11 C10 124.3(7) . . ?
C10 C11 Cl15 119.6(5) . . ?
C42 C41 H41 120.3 . . ?
C40 C41 C42 119.5(6) . . ?
C40 C41 H41 120.3 . . ?
C39 C40 Cl4 119.9(5) . . ?
C41 C40 Cl4 116.8(5) . . ?
C41 C40 C39 123.1(6) . . ?
C9 C8 H8 119.7 . . ?
C9 C8 C7 120.7(7) . . ?
C7 C8 H8 119.7 . . ?
C44 C43 C42 119.2(6) . . ?
C44 C43 H43 120.4 . . ?
C42 C43 H43 120.4 . . ?
C20 C25 Cl11 118.6(5) . . ?
C24 C25 Cl11 117.1(5) . . ?
C24 C25 C20 123.9(6) . . ?
C11 C12 H12 120.6 . . ?
C11 C12 C7 118.9(6) . . ?
C7 C12 H12 120.6 . . ?
C22 C23 Cl9 119.7(5) . . ?
C22 C23 C24 121.5(7) . . ?
C24 C23 Cl9 118.8(6) . . ?
C9 C10 C13 122.9(6) . . ?
C9 C10 C11 114.3(6) . . ?
C11 C10 C13 122.8(6) . . ?
C8 C7 C12 119.4(7) . . ?
C8 C7 C5 120.9(7) . . ?
C12 C7 C5 119.5(6) . . ?
C5 N1 C1 121.1(9) . . ?
C5 N1 C6 118.8(8) . . ?
C1 N1 C6 120.0(9) . . ?
N2 C45 C42 119.5(7) . . ?
N2 C45 C46 119.0(7) . . ?
C46 C45 C42 121.5(7) . . ?
C45 C46 H46 119.3 . . ?
C47 C46 C45 121.3(9) . . ?
C47 C46 H46 119.3 . . ?
N1 C5 C7 119.8(7) . . ?
N1 C5 C4 118.7(8) . . ?
C4 C5 C7 121.4(7) . . ?
C5 C4 H4 119.4 . . ?
C5 C4 C3 121.3(9) . . ?
C3 C4 H4 119.4 . . ?
N2 C49 H49 120.1 . . ?
N2 C49 C48 119.8(9) . . ?
C48 C49 H49 120.1 . . ?
C46 C47 H47 120.8 . . ?
C46 C47 C48 118.4(10) . . ?
C48 C47 H47 120.8 . . ?
N2 C50 H50A 109.5 . . ?
N2 C50 H50B 109.5 . . ?
N2 C50 H50C 109.5 . . ?
H50A C50 H50B 109.5 . . ?
H50A C50 H50C 109.5 . . ?
H50B C50 H50C 109.5 . . ?
C49 C48 H48 120.0 . . ?
C47 C48 C49 120.0(8) . . ?
C47 C48 H48 120.0 . . ?
F1 C52 S1 112.5(7) . . ?
F1 C52 F2 106.7(8) . . ?
F2 C52 S1 111.2(7) . . ?
F3 C52 S1 111.3(7) . . ?
F3 C52 F1 107.9(9) . . ?
F3 C52 F2 106.9(10) . . ?
C4 C3 H3 121.1 . . ?
C2 C3 C4 117.8(10) . . ?
C2 C3 H3 121.1 . . ?
N1 C1 H1 119.5 . . ?
C2 C1 N1 120.9(11) . . ?
C2 C1 H1 119.5 . . ?
C3 C2 H2 120.0 . . ?
C1 C2 C3 120.1(10) . . ?
C1 C2 H2 120.0 . . ?
N1 C6 H6A 109.5 . . ?
N1 C6 H6B 109.5 . . ?
N1 C6 H6C 109.5 . . ?
H6A C6 H6B 109.5 . . ?
H6A C6 H6C 109.5 . . ?
H6B C6 H6C 109.5 . . ?
F6 C51A F4 107.5(13) . . ?
F6 C51A F5 105.8(15) . . ?
F6 C51A S2 111.8(12) . . ?
F4 C51A F5 112.4(16) . . ?
F4 C51A S2 109.1(12) . . ?
F5 C51A S2 110.2(12) . . ?
O4 S2 C51A 98.0(8) . . ?
O4 S2 O6 120.3(10) . . ?
O6 S2 C51A 101.6(9) . . ?
O5 S2 C51A 100.7(7) . . ?
O5 S2 O4 117.5(7) . . ?
O5 S2 O6 113.2(11) . . ?
F5A C51 F4A 110.3(18) . . ?
F5A C51 F6A 101.9(19) . . ?
F5A C51 S2A 117.8(16) . . ?
F4A C51 F6A 101(2) . . ?
F4A C51 S2A 114.1(16) . . ?
F6A C51 S2A 109.4(17) . . ?
O4A S2A C51 108.8(12) . . ?
O4A S2A O5A 115.9(16) . . ?
O4A S2A O6A 109.3(16) . . ?
O5A S2A C51 114.3(14) . . ?
O5A S2A O6A 107.4(16) . . ?
O6A S2A C51 99.8(15) . . ?
H7A O7 H7B 104.5 . . ?

loop_
_geom_bond_atom_site_label_1
_geom_bond_atom_site_label_2
_geom_bond_distance
_geom_bond_site_symmetry_2
_geom_bond_publ_flag
Cl5 C44 1.739(6) . ?
Cl3 C38 1.734(6) . ?
Cl14 C15 1.723(7) . ?
Cl15 C11 1.749(7) . ?
Cl2 C34 1.748(6) . ?
Cl10 C21 1.746(7) . ?
Cl12 C19 1.736(7) . ?
Cl1 C36 1.730(6) . ?
Cl7 C29 1.719(6) . ?
Cl6 C31 1.744(7) . ?
Cl13 C17 1.733(7) . ?
Cl11 C25 1.748(7) . ?
Cl4 C40 1.738(7) . ?
Cl16 C9 1.727(7) . ?
Cl9 C23 1.733(7) . ?
S1 O3 1.432(6) . ?
S1 O1 1.430(6) . ?
S1 O2 1.435(7) . ?
S1 C52 1.819(11) . ?
Cl8 C27 1.731(7) . ?
F1 C52 1.318(11) . ?
C30 C32 1.473(8) . ?
C30 C29 1.410(9) . ?
C30 C31 1.394(9) . ?
C13 C14 1.464(9) . ?
C13 C20 1.476(9) . ?
C13 C10 1.452(9) . ?
C14 C19 1.399(9) . ?
C14 C15 1.426(9) . ?
C18 H18 0.9500 . ?
C18 C19 1.392(9) . ?
C18 C17 1.377(10) . ?
C38 C37 1.373(9) . ?
C38 C33 1.411(9) . ?
C39 C32 1.473(9) . ?
C39 C44 1.402(9) . ?
C39 C40 1.409(9) . ?
C37 H37 0.9500 . ?
C37 C36 1.370(9) . ?
C32 C33 1.466(9) . ?
C20 C21 1.407(9) . ?
C20 C25 1.419(10) . ?
C33 C34 1.415(8) . ?
C44 C43 1.376(9) . ?
C34 C35 1.368(9) . ?
C29 C28 1.377(9) . ?
C31 C26 1.391(10) . ?
C17 C16 1.373(10) . ?
F2 C52 1.319(11) . ?
N2 C45 1.345(10) . ?
N2 C49 1.353(11) . ?
N2 C50 1.470(12) . ?
C16 H16 0.9500 . ?
C16 C15 1.379(9) . ?
C36 C35 1.398(9) . ?
C28 H28 0.9500 . ?
C28 C27 1.389(10) . ?
C27 C26 1.388(11) . ?
C42 C41 1.392(10) . ?
C42 C43 1.388(10) . ?
C42 C45 1.500(10) . ?
C26 H26 0.9500 . ?
C35 H35 0.9500 . ?
C22 H22 0.9500 . ?
C22 C21 1.370(10) . ?
C22 C23 1.376(10) . ?
C24 H24 0.9500 . ?
C24 C25 1.355(10) . ?
C24 C23 1.385(10) . ?
C9 C8 1.383(10) . ?
C9 C10 1.408(10) . ?
C11 C12 1.369(10) . ?
C11 C10 1.420(9) . ?
C41 H41 0.9500 . ?
C41 C40 1.369(10) . ?
C8 H8 0.9500 . ?
C8 C7 1.385(10) . ?
C43 H43 0.9500 . ?
C12 H12 0.9500 . ?
C12 C7 1.393(11) . ?
C7 C5 1.486(10) . ?
N1 C5 1.335(10) . ?
N1 C1 1.358(13) . ?
N1 C6 1.505(15) . ?
F3 C52 1.297(12) . ?
C45 C46 1.377(12) . ?
C46 H46 0.9500 . ?
C46 C47 1.370(12) . ?
C5 C4 1.366(11) . ?
C4 H4 0.9500 . ?
C4 C3 1.383(12) . ?
C49 H49 0.9500 . ?
C49 C48 1.380(15) . ?
C47 H47 0.9500 . ?
C47 C48 1.375(15) . ?
C50 H50A 0.9800 . ?
C50 H50B 0.9800 . ?
C50 H50C 0.9800 . ?
C48 H48 0.9500 . ?
C3 H3 0.9500 . ?
C3 C2 1.379(17) . ?
C1 H1 0.9500 . ?
C1 C2 1.338(17) . ?
C2 H2 0.9500 . ?
C6 H6A 0.9800 . ?
C6 H6B 0.9800 . ?
C6 H6C 0.9800 . ?
C51A F6 1.337(12) . ?
C51A F4 1.359(12) . ?
C51A F5 1.364(13) . ?
C51A S2 1.842(14) . ?
S2 O4 1.447(11) . ?
S2 O6 1.449(11) . ?
S2 O5 1.438(10) . ?
F5A C51 1.341(16) . ?
C51 F4A 1.344(16) . ?
C51 F6A 1.403(17) . ?
C51 S2A 1.78(2) . ?
S2A O4A 1.450(14) . ?
S2A O5A 1.459(15) . ?
S2A O6A 1.477(15) . ?
O7 H7A 0.8700 . ?
O7 H7B 0.8700 . ?

loop_
_geom_torsion_atom_site_label_1
_geom_torsion_atom_site_label_2
_geom_torsion_atom_site_label_3
_geom_torsion_atom_site_label_4
_geom_torsion
_geom_torsion_site_symmetry_1
_geom_torsion_site_symmetry_2
_geom_torsion_site_symmetry_3
_geom_torsion_site_symmetry_4
_geom_torsion_publ_flag
Cl5 C44 C43 C42 -175.5(5) . . . . ?
Cl3 C38 C37 C36 -175.4(5) . . . . ?
Cl3 C38 C33 C32 -4.4(9) . . . . ?
Cl3 C38 C33 C34 176.3(5) . . . . ?
Cl15 C11 C12 C7 175.1(5) . . . . ?
Cl15 C11 C10 C13 0.0(9) . . . . ?
Cl15 C11 C10 C9 -178.7(5) . . . . ?
Cl2 C34 C35 C36 -175.6(5) . . . . ?
Cl1 C36 C35 C34 179.3(5) . . . . ?
Cl7 C29 C28 C27 -178.8(5) . . . . ?
Cl6 C31 C26 C27 -175.9(5) . . . . ?
Cl13 C17 C16 C15 179.2(5) . . . . ?
Cl16 C9 C8 C7 173.5(5) . . . . ?
Cl16 C9 C10 C13 9.0(9) . . . . ?
Cl16 C9 C10 C11 -172.3(5) . . . . ?
Cl8 C27 C26 C31 179.6(5) . . . . ?
O3 S1 C52 F1 -63.3(8) . . . . ?
O3 S1 C52 F2 177.1(7) . . . . ?
O3 S1 C52 F3 58.0(9) . . . . ?
C30 C32 C33 C38 133.0(6) . . . . ?
C30 C32 C33 C34 -47.7(9) . . . . ?
C30 C29 C28 C27 0.4(10) . . . . ?
C30 C31 C26 C27 -1.3(10) . . . . ?
C13 C14 C19 Cl12 5.6(8) . . . . ?
C13 C14 C19 C18 -179.4(6) . . . . ?
C13 C14 C15 Cl14 2.4(8) . . . . ?
C13 C14 C15 C16 179.8(6) . . . . ?
C13 C20 C21 Cl10 12.8(9) . . . . ?
C13 C20 C21 C22 -171.5(6) . . . . ?
C13 C20 C25 Cl11 -0.8(9) . . . . ?
C13 C20 C25 C24 171.6(7) . . . . ?
C14 C13 C20 C21 47.4(9) . . . . ?
C14 C13 C20 C25 -126.9(7) . . . . ?
C14 C13 C10 C9 -134.8(7) . . . . ?
C14 C13 C10 C11 46.6(9) . . . . ?
C18 C17 C16 C15 -0.2(10) . . . . ?
C38 C37 C36 Cl1 178.6(5) . . . . ?
C38 C37 C36 C35 -0.9(10) . . . . ?
C38 C33 C34 Cl2 176.6(5) . . . . ?
C38 C33 C34 C35 -1.2(9) . . . . ?
C39 C32 C33 C38 -48.6(9) . . . . ?
C39 C32 C33 C34 130.7(6) . . . . ?
C39 C44 C43 C42 1.6(10) . . . . ?
C37 C38 C33 C32 178.3(6) . . . . ?
C37 C38 C33 C34 -1.0(9) . . . . ?
C37 C36 C35 C34 -1.1(10) . . . . ?
C32 C30 C29 Cl7 -1.0(9) . . . . ?
C32 C30 C29 C28 179.9(6) . . . . ?
C32 C30 C31 Cl6 -5.1(8) . . . . ?
C32 C30 C31 C26 -179.4(6) . . . . ?
C32 C39 C44 Cl5 -6.6(9) . . . . ?
C32 C39 C44 C43 176.5(6) . . . . ?
C32 C39 C40 Cl4 -2.2(9) . . . . ?
C32 C39 C40 C41 -176.7(6) . . . . ?
C32 C33 C34 Cl2 -2.7(9) . . . . ?
C32 C33 C34 C35 179.5(6) . . . . ?
C20 C13 C14 C19 47.7(8) . . . . ?
C20 C13 C14 C15 -131.9(6) . . . . ?
C20 C13 C10 C9 47.4(9) . . . . ?
C20 C13 C10 C11 -131.2(7) . . . . ?
C33 C38 C37 C36 2.0(10) . . . . ?
C33 C34 C35 C36 2.2(10) . . . . ?
C44 C39 C32 C30 -51.4(8) . . . . ?
C44 C39 C32 C33 130.2(6) . . . . ?
C44 C39 C40 Cl4 176.5(5) . . . . ?
C44 C39 C40 C41 2.0(10) . . . . ?
O1 S1 C52 F1 176.6(7) . . . . ?
O1 S1 C52 F2 57.0(8) . . . . ?
O1 S1 C52 F3 -62.1(9) . . . . ?
C19 C14 C15 Cl14 -177.2(5) . . . . ?
C19 C14 C15 C16 0.2(9) . . . . ?
C19 C18 C17 Cl13 -178.9(5) . . . . ?
C19 C18 C17 C16 0.6(10) . . . . ?
C29 C30 C32 C39 131.7(6) . . . . ?
C29 C30 C32 C33 -49.9(8) . . . . ?
C29 C30 C31 Cl6 175.2(5) . . . . ?
C29 C30 C31 C26 0.9(9) . . . . ?
C29 C28 C27 Cl8 -179.2(5) . . . . ?
C29 C28 C27 C26 -0.9(10) . . . . ?
C31 C30 C32 C39 -48.0(8) . . . . ?
C31 C30 C32 C33 130.4(7) . . . . ?
C31 C30 C29 Cl7 178.8(5) . . . . ?
C31 C30 C29 C28 -0.4(9) . . . . ?
C17 C18 C19 Cl12 174.6(5) . . . . ?
C17 C18 C19 C14 -0.6(10) . . . . ?
C17 C16 C15 Cl14 177.3(5) . . . . ?
C17 C16 C15 C14 -0.1(10) . . . . ?
O2 S1 C52 F1 56.5(8) . . . . ?
O2 S1 C52 F2 -63.1(8) . . . . ?
O2 S1 C52 F3 177.8(8) . . . . ?
N2 C45 C46 C47 -3.4(12) . . . . ?
N2 C49 C48 C47 -4.6(14) . . . . ?
C15 C14 C19 Cl12 -174.8(5) . . . . ?
C15 C14 C19 C18 0.2(9) . . . . ?
C28 C27 C26 C31 1.3(10) . . . . ?
C42 C41 C40 Cl4 -175.8(5) . . . . ?
C42 C41 C40 C39 -1.0(11) . . . . ?
C42 C45 C46 C47 176.0(7) . . . . ?
C21 C20 C25 Cl11 -175.5(5) . . . . ?
C21 C20 C25 C24 -3.1(10) . . . . ?
C21 C22 C23 Cl9 178.7(5) . . . . ?
C21 C22 C23 C24 -2.3(10) . . . . ?
C9 C8 C7 C12 -0.4(10) . . . . ?
C9 C8 C7 C5 -174.7(7) . . . . ?
C11 C12 C7 C8 2.8(10) . . . . ?
C11 C12 C7 C5 177.2(7) . . . . ?
C41 C42 C43 C44 -0.5(10) . . . . ?
C41 C42 C45 N2 66.7(9) . . . . ?
C41 C42 C45 C46 -112.7(8) . . . . ?
C40 C39 C32 C30 127.2(7) . . . . ?
C40 C39 C32 C33 -51.2(9) . . . . ?
C40 C39 C44 Cl5 174.7(5) . . . . ?
C40 C39 C44 C43 -2.2(9) . . . . ?
C8 C9 C10 C13 -174.0(6) . . . . ?
C8 C9 C10 C11 4.7(10) . . . . ?
C8 C7 C5 N1 -66.3(11) . . . . ?
C8 C7 C5 C4 111.1(9) . . . . ?
C43 C42 C41 C40 0.2(10) . . . . ?
C43 C42 C45 N2 -119.4(8) . . . . ?
C43 C42 C45 C46 61.3(9) . . . . ?
C25 C20 C21 Cl10 -172.5(5) . . . . ?
C25 C20 C21 C22 3.2(10) . . . . ?
C25 C24 C23 Cl9 -178.5(5) . . . . ?
C25 C24 C23 C22 2.5(10) . . . . ?
C12 C11 C10 C13 176.5(7) . . . . ?
C12 C11 C10 C9 -2.2(10) . . . . ?
C12 C7 C5 N1 119.5(9) . . . . ?
C12 C7 C5 C4 -63.2(11) . . . . ?
C23 C22 C21 Cl10 175.1(5) . . . . ?
C23 C22 C21 C20 -0.7(10) . . . . ?
C23 C24 C25 Cl11 172.9(5) . . . . ?
C23 C24 C25 C20 0.4(11) . . . . ?
C10 C13 C14 C19 -130.1(7) . . . . ?
C10 C13 C14 C15 50.3(9) . . . . ?
C10 C13 C20 C21 -134.8(7) . . . . ?
C10 C13 C20 C25 51.0(9) . . . . ?
C10 C9 C8 C7 -3.6(11) . . . . ?
C10 C11 C12 C7 -1.5(11) . . . . ?
C7 C5 C4 C3 -174.6(8) . . . . ?
N1 C5 C4 C3 2.8(14) . . . . ?
N1 C1 C2 C3 0.7(18) . . . . ?
C45 N2 C49 C48 0.6(13) . . . . ?
C45 C42 C41 C40 174.2(6) . . . . ?
C45 C42 C43 C44 -174.4(6) . . . . ?
C45 C46 C47 C48 -0.5(13) . . . . ?
C46 C47 C48 C49 4.5(13) . . . . ?
C5 N1 C1 C2 2.4(17) . . . . ?
C5 C4 C3 C2 0.2(14) . . . . ?
C4 C3 C2 C1 -1.9(16) . . . . ?
C49 N2 C45 C42 -176.0(7) . . . . ?
C49 N2 C45 C46 3.3(11) . . . . ?
C50 N2 C45 C42 5.8(11) . . . . ?
C50 N2 C45 C46 -174.8(8) . . . . ?
C50 N2 C49 C48 178.8(9) . . . . ?
C1 N1 C5 C7 173.3(9) . . . . ?
C1 N1 C5 C4 -4.1(15) . . . . ?
C6 N1 C5 C7 -9.3(15) . . . . ?
C6 N1 C5 C4 173.3(11) . . . . ?
C6 N1 C1 C2 -174.9(13) . . . . ?
F6 C51A S2 O4 -52.6(15) . . . . ?
F6 C51A S2 O6 70.7(16) . . . . ?
F6 C51A S2 O5 -172.7(14) . . . . ?
F4 C51A S2 O4 -171.4(12) . . . . ?
F4 C51A S2 O6 -48.0(14) . . . . ?
F4 C51A S2 O5 68.5(13) . . . . ?
F5 C51A S2 O4 64.7(14) . . . . ?
F5 C51A S2 O6 -172.0(15) . . . . ?
F5 C51A S2 O5 -55.4(14) . . . . ?
F5A C51 S2A O4A 2(3) . . . . ?
F5A C51 S2A O5A 134(2) . . . . ?
F5A C51 S2A O6A -112(2) . . . . ?
F4A C51 S2A O4A -129(2) . . . . ?
F4A C51 S2A O5A 2(2) . . . . ?
F4A C51 S2A O6A 116(2) . . . . ?
F6A C51 S2A O4A 118(2) . . . . ?
F6A C51 S2A O5A -111(2) . . . . ?
F6A C51 S2A O6A 4(2) . . . . ?
